data_2229126
loop_
_publ_author_name
'Sun, Zu-Li'

_publ_section_title
;
 2,3,4-Tri-<i>O</i>-acetyl-\b-<small>L</small>-arabinopyranosyl
 trichloroacetimidate
;
_journal_coeditor_code JH2255
_journal_issue 2
_journal_name_full 'Acta Crystallographica Section E'
_journal_page_first o454
_journal_paper_doi 10.1107/S1600536811002005
_journal_volume 67
_journal_year 2011
_chemical_formula_iupac 'C13 H16 Cl3 N O8'
_chemical_formula_moiety 'C13 H16 Cl3 N O8'
_chemical_formula_sum 'C13 H16 Cl3 N O8'
_chemical_formula_weight 420.62
_chemical_name_systematic
;
2,3,4-tri-<i>O</i>-acetyl-\b-L-arabinopyranosyl trichloroacetimidate
;
_space_group_IT_number 5
_symmetry_cell_setting monoclinic
_symmetry_space_group_name_Hall 'C 2y'
_symmetry_space_group_name_H-M 'C 1 2 1'
_atom_sites_solution_hydrogens geom
_atom_sites_solution_primary direct
_atom_sites_solution_secondary difmap
_audit_creation_method SHELXL97
_cell_angle_alpha 90.00
_cell_angle_beta 96.796(3)
_cell_angle_gamma 90.00
_cell_formula_units_Z 4
_cell_length_a 21.384(5)
_cell_length_b 6.7994(16)
_cell_length_c 13.096(3)
_cell_measurement_reflns_used 2245
_cell_measurement_temperature 298(2)
_cell_measurement_theta_max 23.418
_cell_measurement_theta_min 2.616
_cell_volume 1890.8(8)
_computing_cell_refinement 'SAINT (Bruker, 2003)'
_computing_data_collection 'SMART (Bruker, 2003)'
_computing_data_reduction 'SAINT (Bruker, 2003)'
_computing_molecular_graphics 'SHELXTL (Sheldrick, 2008)'
_computing_publication_material 'SHELXTL (Sheldrick, 2008)'
_computing_structure_refinement 'SHELXL97 (Sheldrick, 2008)'
_computing_structure_solution 'SHELXS97 (Sheldrick, 2008)'
_diffrn_ambient_temperature 298(2)
_diffrn_measured_fraction_theta_full 0.996
_diffrn_measured_fraction_theta_max 0.996
_diffrn_measurement_device_type 'Bruker SMART CCD area-detector'
_diffrn_measurement_method '\f and \w'
_diffrn_radiation_monochromator graphite
_diffrn_radiation_source 'fine-focus sealed tube'
_diffrn_radiation_type MoK\a
_diffrn_radiation_wavelength 0.71073
_diffrn_reflns_av_R_equivalents 0.0211
_diffrn_reflns_av_sigmaI/netI 0.0416
_diffrn_reflns_limit_h_max 21
_diffrn_reflns_limit_h_min -25
_diffrn_reflns_limit_k_max 6
_diffrn_reflns_limit_k_min -8
_diffrn_reflns_limit_l_max 15
_diffrn_reflns_limit_l_min -12
_diffrn_reflns_number 4972
_diffrn_reflns_theta_full 25.49
_diffrn_reflns_theta_max 25.49
_diffrn_reflns_theta_min 1.92
_exptl_absorpt_coefficient_mu 0.523
_exptl_absorpt_correction_T_max 0.9593
_exptl_absorpt_correction_T_min 0.7836
_exptl_absorpt_correction_type multi-scan
_exptl_absorpt_process_details '(SADABS; Bruker, 2003)'
_exptl_crystal_colour colourless
_exptl_crystal_density_diffrn 1.478
_exptl_crystal_density_method 'not measured'
_exptl_crystal_description plan
_exptl_crystal_F_000 864
_exptl_crystal_size_max 0.49
_exptl_crystal_size_mid 0.24
_exptl_crystal_size_min 0.08
_refine_diff_density_max 0.234
_refine_diff_density_min -0.173
_refine_ls_abs_structure_details 'Flack (1983), 1334 Friedel pairs'
_refine_ls_abs_structure_Flack 0.04(6)
_refine_ls_extinction_method none
_refine_ls_goodness_of_fit_ref 1.059
_refine_ls_hydrogen_treatment constr
_refine_ls_matrix_type full
_refine_ls_number_parameters 226
_refine_ls_number_reflns 3239
_refine_ls_number_restraints 1
_refine_ls_restrained_S_all 1.059
_refine_ls_R_factor_all 0.0411
_refine_ls_R_factor_gt 0.0365
_refine_ls_shift/su_max 0.006
_refine_ls_shift/su_mean 0.000
_refine_ls_structure_factor_coef Fsqd
_refine_ls_weighting_details 'calc w=1/[\s^2^(Fo^2^)+(0.0276P)^2^+0.9525P] where P=(Fo^2^+2Fc^2^)/3'
_refine_ls_weighting_scheme calc
_refine_ls_wR_factor_gt 0.0834
_refine_ls_wR_factor_ref 0.0865
_reflns_number_gt 2933
_reflns_number_total 3239
_reflns_threshold_expression I>2sigma(I)
_cod_data_source_file jh2255.cif
_cod_data_source_block I
_cod_original_cell_volume 1890.7(8)
_cod_original_sg_symbol_H-M 'C 2'
_cod_database_code 2229126
_cod_database_fobs_code 2229126

loop_
_symmetry_equiv_pos_as_xyz
'x, y, z'
'-x, y, -z'
'x+1/2, y+1/2, z'
'-x+1/2, y+1/2, -z'

loop_
_atom_site_type_symbol
_atom_site_label
_atom_site_fract_x
_atom_site_fract_y
_atom_site_fract_z
_atom_site_U_iso_or_equiv
_atom_site_adp_type
_atom_site_calc_flag
_atom_site_refinement_flags
_atom_site_occupancy
_atom_site_disorder_assembly
_atom_site_disorder_group
C C2 0.61191(15) 0.4264(8) 0.4040(2) 0.0721(11) Uani d . 1 . .
C C3 0.71252(13) 0.5071(4) 0.3556(2) 0.0431(7) Uani d . 1 . .
H H3A 0.6937 0.6380 0.3448 0.052 Uiso calc R 1 A .
C C4 0.77597(14) 0.5222(4) 0.4187(2) 0.0479(7) Uani d . 1 A .
H H4A 0.8017 0.6154 0.3862 0.057 Uiso calc R 1 . .
H H4B 0.7704 0.5729 0.4863 0.057 Uiso calc R 1 . .
C C5 0.81676(12) 0.2479(4) 0.33786(19) 0.0385(6) Uani d . 1 A .
H H5A 0.8369 0.1197 0.3519 0.046 Uiso calc R 1 . .
C C6 0.75450(12) 0.2193(4) 0.27061(18) 0.0354(6) Uani d . 1 . .
H H6A 0.7285 0.1266 0.3044 0.042 Uiso calc R 1 A .
C C7 0.71942(11) 0.4112(4) 0.25338(17) 0.0354(5) Uani d . 1 A .
H H7A 0.7423 0.4991 0.2115 0.042 Uiso calc R 1 . .
C C8 0.91695(12) 0.3220(4) 0.2839(2) 0.0449(7) Uani d . 1 A .
C C9 0.94598(13) 0.4576(5) 0.2087(2) 0.0518(7) Uani d . 1 . .
C C10 0.77615(13) -0.0517(4) 0.1675(2) 0.0453(7) Uani d . 1 . .
C C11 0.62909(13) 0.5066(5) 0.1420(2) 0.0461(7) Uani d . 1 A .
C C12 0.56681(14) 0.4375(7) 0.0926(3) 0.0725(10) Uani d . 1 . .
H H12A 0.5464 0.5418 0.0519 0.109 Uiso calc R 1 . .
H H12B 0.5412 0.3995 0.1447 0.109 Uiso calc R 1 . .
H H12C 0.5726 0.3267 0.0493 0.109 Uiso calc R 1 . .
C C13 0.78124(19) -0.1138(5) 0.0615(3) 0.0723(10) Uani d . 1 A .
H H13A 0.7903 -0.2520 0.0604 0.109 Uiso calc R 1 . .
H H13B 0.8145 -0.0419 0.0353 0.109 Uiso calc R 1 . .
H H13C 0.7422 -0.0881 0.0195 0.109 Uiso calc R 1 . .
Cl Cl1 0.93304(4) 0.70622(13) 0.24083(7) 0.0688(3) Uani d . 1 . .
Cl Cl2 1.02723(4) 0.41909(16) 0.21284(8) 0.0838(3) Uani d . 1 . .
Cl Cl3 0.90994(5) 0.40977(19) 0.08308(6) 0.0833(3) Uani d . 1 . .
O O1 0.58775(12) 0.5583(6) 0.3561(2) 0.0997(11) Uani d . 1 A .
O O2 0.76398(9) 0.1433(2) 0.17167(13) 0.0429(4) Uani d . 1 A .
O O3 0.78190(11) -0.1520(3) 0.24214(18) 0.0617(6) Uani d . 1 A .
O O4 0.85537(8) 0.3662(3) 0.27922(14) 0.0441(4) Uani d . 1 . .
O O5 0.67371(8) 0.3848(3) 0.41230(13) 0.0521(5) Uani d . 1 A .
O O6 0.65015(10) 0.6661(3) 0.13335(17) 0.0622(6) Uani d . 1 . .
O O7 0.65915(8) 0.3634(3) 0.19901(13) 0.0436(5) Uani d . 1 . .
O O8 0.80828(8) 0.3379(3) 0.43005(13) 0.0445(5) Uani d . 1 . .
N N1 0.94316(12) 0.1918(5) 0.3390(2) 0.0720(9) Uani d . 1 . .
H H1 0.9834 0.1736 0.3329 0.108 Uiso d R 1 A .
C C1 0.57884(18) 0.2786(11) 0.4638(3) 0.125(2) Uani d P 1 . .
H H1A 0.5975 0.2786 0.5342 0.187 Uiso d PR 0.50 A 1
H H1B 0.5828 0.1502 0.4349 0.187 Uiso d PR 0.50 A 1
H H1C 0.5351 0.3126 0.4607 0.187 Uiso d PR 0.50 A 1
H H1'1 0.5638 0.3421 0.5217 0.187 Uiso d PR 0.50 A 2
H H1'2 0.6077 0.1757 0.4877 0.187 Uiso d PR 0.50 A 2
H H1'3 0.5439 0.2236 0.4204 0.187 Uiso d PR 0.50 A 2

loop_
_atom_site_aniso_label
_atom_site_aniso_U_11
_atom_site_aniso_U_22
_atom_site_aniso_U_33
_atom_site_aniso_U_12
_atom_site_aniso_U_13
_atom_site_aniso_U_23
C2 0.0401(16) 0.130(4) 0.0470(16) 0.021(2) 0.0094(13) 0.009(2)
C3 0.0419(15) 0.0449(17) 0.0431(14) 0.0097(12) 0.0079(11) 0.0031(12)
C4 0.0467(17) 0.0527(19) 0.0437(15) 0.0000(14) 0.0027(12) -0.0069(13)
C5 0.0312(13) 0.0394(16) 0.0447(15) 0.0055(11) 0.0040(11) 0.0105(12)
C6 0.0375(13) 0.0336(14) 0.0359(13) 0.0016(11) 0.0078(10) 0.0053(11)
C7 0.0317(12) 0.0351(14) 0.0394(12) 0.0002(12) 0.0043(10) 0.0052(12)
C8 0.0304(13) 0.0492(18) 0.0543(16) 0.0029(13) 0.0022(12) 0.0009(14)
C9 0.0375(15) 0.0553(19) 0.0639(17) 0.0045(14) 0.0122(13) 0.0024(15)
C10 0.0404(14) 0.0346(16) 0.0615(17) -0.0002(12) 0.0087(13) -0.0024(14)
C11 0.0378(15) 0.062(2) 0.0380(14) 0.0087(14) 0.0025(11) 0.0069(13)
C12 0.0437(17) 0.095(3) 0.074(2) 0.0004(19) -0.0150(15) 0.017(2)
C13 0.096(3) 0.048(2) 0.076(2) 0.0055(19) 0.0225(19) -0.0130(18)
Cl1 0.0594(5) 0.0493(5) 0.1014(7) 0.0004(4) 0.0246(4) 0.0029(5)
Cl2 0.0401(4) 0.0873(7) 0.1296(8) 0.0112(4) 0.0332(5) 0.0213(6)
Cl3 0.0909(7) 0.1090(8) 0.0525(4) -0.0057(6) 0.0185(4) 0.0003(5)
O1 0.0543(15) 0.161(3) 0.0849(18) 0.0531(18) 0.0137(13) 0.026(2)
O2 0.0549(12) 0.0344(11) 0.0407(10) 0.0050(8) 0.0117(8) 0.0045(8)
O3 0.0771(15) 0.0365(12) 0.0708(14) 0.0036(11) 0.0056(11) 0.0099(11)
O4 0.0290(9) 0.0485(12) 0.0558(10) 0.0062(8) 0.0093(7) 0.0142(9)
O5 0.0339(9) 0.0780(15) 0.0454(10) 0.0122(10) 0.0086(8) 0.0120(11)
O6 0.0526(13) 0.0589(16) 0.0721(14) 0.0066(11) -0.0053(10) 0.0246(12)
O7 0.0336(9) 0.0472(12) 0.0479(10) 0.0013(9) -0.0038(7) 0.0051(9)
O8 0.0382(10) 0.0553(12) 0.0389(9) 0.0044(9) 0.0000(8) 0.0068(9)
N1 0.0384(14) 0.083(2) 0.095(2) 0.0141(15) 0.0109(13) 0.0363(19)
C1 0.045(2) 0.251(7) 0.080(3) -0.011(3) 0.0175(19) 0.045(4)

loop_
_atom_type_symbol
_atom_type_description
_atom_type_scat_dispersion_real
_atom_type_scat_dispersion_imag
_atom_type_scat_source
C C 0.0033 0.0016 'International Tables Vol C Tables 4.2.6.8 and 6.1.1.4'
H H 0.0000 0.0000 'International Tables Vol C Tables 4.2.6.8 and 6.1.1.4'
O O 0.0106 0.0060 'International Tables Vol C Tables 4.2.6.8 and 6.1.1.4'
N N 0.0061 0.0033 'International Tables Vol C Tables 4.2.6.8 and 6.1.1.4'
Cl Cl 0.1484 0.1585 'International Tables Vol C Tables 4.2.6.8 and 6.1.1.4'

loop_
_geom_angle_atom_site_label_1
_geom_angle_atom_site_label_2
_geom_angle_atom_site_label_3
_geom_angle_site_symmetry_1
_geom_angle_site_symmetry_3
_geom_angle
_geom_angle_publ_flag
O1 C2 O5 . . 124.7(4) ?
O1 C2 C1 . . 125.7(3) ?
O5 C2 C1 . . 109.6(4) ?
O5 C3 C4 . . 107.0(2) ?
O5 C3 C7 . . 109.2(2) ?
C4 C3 C7 . . 109.8(2) ?
O5 C3 H3A . . 110.2 ?
C4 C3 H3A . . 110.2 ?
C7 C3 H3A . . 110.2 ?
O8 C4 C3 . . 113.0(2) ?
O8 C4 H4A . . 109.0 ?
C3 C4 H4A . . 109.0 ?
O8 C4 H4B . . 109.0 ?
C3 C4 H4B . . 109.0 ?
H4A C4 H4B . . 107.8 ?
O8 C5 O4 . . 111.1(2) ?
O8 C5 C6 . . 111.5(2) ?
O4 C5 C6 . . 106.32(19) ?
O8 C5 H5A . . 109.3 ?
O4 C5 H5A . . 109.3 ?
C6 C5 H5A . . 109.3 ?
O2 C6 C7 . . 107.34(19) ?
O2 C6 C5 . . 111.3(2) ?
C7 C6 C5 . . 111.2(2) ?
O2 C6 H6A . . 109.0 ?
C7 C6 H6A . . 109.0 ?
C5 C6 H6A . . 109.0 ?
O7 C7 C6 . . 106.3(2) ?
O7 C7 C3 . . 111.17(19) ?
C6 C7 C3 . . 109.9(2) ?
O7 C7 H7A . . 109.8 ?
C6 C7 H7A . . 109.8 ?
C3 C7 H7A . . 109.8 ?
N1 C8 O4 . . 124.2(3) ?
N1 C8 C9 . . 128.1(3) ?
O4 C8 C9 . . 107.8(2) ?
C8 C9 Cl2 . . 111.5(2) ?
C8 C9 Cl3 . . 108.8(2) ?
Cl2 C9 Cl3 . . 108.89(17) ?
C8 C9 Cl1 . . 109.6(2) ?
Cl2 C9 Cl1 . . 108.52(17) ?
Cl3 C9 Cl1 . . 109.53(17) ?
O3 C10 O2 . . 122.1(3) ?
O3 C10 C13 . . 127.0(3) ?
O2 C10 C13 . . 110.9(3) ?
O6 C11 O7 . . 123.6(3) ?
O6 C11 C12 . . 125.4(3) ?
O7 C11 C12 . . 111.0(3) ?
C11 C12 H12A . . 109.5 ?
C11 C12 H12B . . 109.5 ?
H12A C12 H12B . . 109.5 ?
C11 C12 H12C . . 109.5 ?
H12A C12 H12C . . 109.5 ?
H12B C12 H12C . . 109.5 ?
C10 C13 H13A . . 109.5 ?
C10 C13 H13B . . 109.5 ?
H13A C13 H13B . . 109.5 ?
C10 C13 H13C . . 109.5 ?
H13A C13 H13C . . 109.5 ?
H13B C13 H13C . . 109.5 ?
C10 O2 C6 . . 116.1(2) ?
C8 O4 C5 . . 118.1(2) ?
C2 O5 C3 . . 117.2(3) ?
C11 O7 C7 . . 117.0(2) ?
C5 O8 C4 . . 114.1(2) ?
C8 N1 H1 . . 115.3 ?
C2 C1 H1A . . 109.5 ?
C2 C1 H1B . . 109.5 ?
H1A C1 H1B . . 109.5 ?
C2 C1 H1C . . 109.5 ?
H1A C1 H1C . . 109.5 ?
H1B C1 H1C . . 109.5 ?
C2 C1 H1'1 . . 109.5 ?
H1A C1 H1'1 . . 51.8 ?
H1B C1 H1'1 . . 140.8 ?
H1C C1 H1'1 . . 60.7 ?
C2 C1 H1'2 . . 109.5 ?
H1A C1 H1'2 . . 60.7 ?
H1B C1 H1'2 . . 51.8 ?
H1C C1 H1'2 . . 140.8 ?
H1'1 C1 H1'2 . . 109.5 ?
C2 C1 H1'3 . . 109.5 ?
H1A C1 H1'3 . . 140.8 ?
H1B C1 H1'3 . . 60.7 ?
H1C C1 H1'3 . . 51.8 ?
H1'1 C1 H1'3 . . 109.5 ?
H1'2 C1 H1'3 . . 109.5 ?

loop_
_geom_bond_atom_site_label_1
_geom_bond_atom_site_label_2
_geom_bond_site_symmetry_2
_geom_bond_distance
_geom_bond_publ_flag
C2 O1 . 1.178(5) ?
C2 O5 . 1.343(4) ?
C2 C1 . 1.502(6) ?
C3 O5 . 1.442(3) ?
C3 C4 . 1.506(4) ?
C3 C7 . 1.512(4) ?
C3 H3A . 0.9800 ?
C4 O8 . 1.430(3) ?
C4 H4A . 0.9700 ?
C4 H4B . 0.9700 ?
C5 O8 . 1.385(3) ?
C5 O4 . 1.438(3) ?
C5 C6 . 1.519(3) ?
C5 H5A . 0.9800 ?
C6 O2 . 1.432(3) ?
C6 C7 . 1.508(4) ?
C6 H6A . 0.9800 ?
C7 O7 . 1.434(3) ?
C7 H7A . 0.9800 ?
C8 N1 . 1.234(4) ?
C8 O4 . 1.345(3) ?
C8 C9 . 1.533(4) ?
C9 Cl2 . 1.752(3) ?
C9 Cl3 . 1.763(3) ?
C9 Cl1 . 1.771(3) ?
C10 O3 . 1.187(3) ?
C10 O2 . 1.353(3) ?
C10 C13 . 1.467(4) ?
C11 O6 . 1.185(4) ?
C11 O7 . 1.344(3) ?
C11 C12 . 1.486(4) ?
C12 H12A . 0.9600 ?
C12 H12B . 0.9600 ?
C12 H12C . 0.9600 ?
C13 H13A . 0.9600 ?
C13 H13B . 0.9600 ?
C13 H13C . 0.9600 ?
N1 H1 . 0.8820 ?
C1 H1A . 0.9600 ?
C1 H1B . 0.9600 ?
C1 H1C . 0.9600 ?
C1 H1'1 . 0.9600 ?
C1 H1'2 . 0.9600 ?
C1 H1'3 . 0.9600 ?

loop_
_geom_hbond_atom_site_label_D
_geom_hbond_atom_site_label_H
_geom_hbond_atom_site_label_A
_geom_hbond_site_symmetry_A
_geom_hbond_distance_DH
_geom_hbond_distance_HA
_geom_hbond_distance_DA
_geom_hbond_angle_DHA
N1 H1 Cl2 . 0.88 2.55 3.009(3) 114

loop_
_geom_torsion_atom_site_label_1
_geom_torsion_atom_site_label_2
_geom_torsion_atom_site_label_3
_geom_torsion_atom_site_label_4
_geom_torsion_site_symmetry_1
_geom_torsion_site_symmetry_2
_geom_torsion_site_symmetry_3
_geom_torsion_site_symmetry_4
_geom_torsion
_geom_torsion_publ_flag
O5 C3 C4 O8 . . . . 64.9(3) ?
C7 C3 C4 O8 . . . . -53.5(3) ?
O8 C5 C6 O2 . . . . 174.5(2) ?
O4 C5 C6 O2 . . . . 53.3(3) ?
O8 C5 C6 C7 . . . . 54.9(3) ?
O4 C5 C6 C7 . . . . -66.4(2) ?
O2 C6 C7 O7 . . . . 64.1(2) ?
C5 C6 C7 O7 . . . . -173.92(18) ?
O2 C6 C7 C3 . . . . -175.5(2) ?
C5 C6 C7 C3 . . . . -53.6(3) ?
O5 C3 C7 O7 . . . . 52.8(3) ?
C4 C3 C7 O7 . . . . 169.9(2) ?
O5 C3 C7 C6 . . . . -64.5(3) ?
C4 C3 C7 C6 . . . . 52.5(3) ?
N1 C8 C9 Cl2 . . . . -3.6(4) ?
O4 C8 C9 Cl2 . . . . 177.5(2) ?
N1 C8 C9 Cl3 . . . . 116.5(3) ?
O4 C8 C9 Cl3 . . . . -62.4(3) ?
N1 C8 C9 Cl1 . . . . -123.8(3) ?
O4 C8 C9 Cl1 . . . . 57.3(3) ?
O3 C10 O2 C6 . . . . -3.8(4) ?
C13 C10 O2 C6 . . . . 176.7(2) ?
C7 C6 O2 C10 . . . . -159.8(2) ?
C5 C6 O2 C10 . . . . 78.3(3) ?
N1 C8 O4 C5 . . . . -3.4(4) ?
C9 C8 O4 C5 . . . . 175.5(2) ?
O8 C5 O4 C8 . . . . 98.2(3) ?
C6 C5 O4 C8 . . . . -140.3(2) ?
O1 C2 O5 C3 . . . . -2.1(5) ?
C1 C2 O5 C3 . . . . 177.3(3) ?
C4 C3 O5 C2 . . . . 146.6(3) ?
C7 C3 O5 C2 . . . . -94.6(3) ?
O6 C11 O7 C7 . . . . 1.3(4) ?
C12 C11 O7 C7 . . . . -178.5(2) ?
C6 C7 O7 C11 . . . . -155.7(2) ?
C3 C7 O7 C11 . . . . 84.8(3) ?
O4 C5 O8 C4 . . . . 62.6(3) ?
C6 C5 O8 C4 . . . . -55.8(3) ?
C3 C4 O8 C5 . . . . 56.4(3) ?
